data_7106609
loop_
_publ_author_name
'David Schnaars'
'Enrique Batista'
'Andrew Gaunt'
'Trevor Hayton'
'Iain May'
'Sean Reilly'
'Brian Scott'
'Guang Wu'

_publ_section_title
;
 Differences in actinide metal-ligand orbital interactions: comparison of
 U(IV) and Pu(IV) B-ketoiminate N,O donor complexes
;
_journal_name_full Chem.Commun.
_journal_page_first 7647
_journal_paper_doi 10.1039/c1cc12409a
_journal_volume 47
_journal_year 2011
_chemical_formula_sum 'C60 H68 Cl4 I2 N2 O2 U'
_chemical_formula_weight 1482.79
_chemical_name_systematic
;
?
;
_space_group_IT_number 14
_symmetry_cell_setting monoclinic
_symmetry_space_group_name_Hall '-P 2ybc'
_symmetry_space_group_name_H-M 'P 1 21/c 1'
_atom_sites_solution_hydrogens geom
_atom_sites_solution_primary direct
_atom_sites_solution_secondary difmap
_audit_creation_method SHELXL-97
_cell_angle_alpha 90.00
_cell_angle_beta 95.7370(10)
_cell_angle_gamma 90.00
_cell_formula_units_Z 2
_cell_length_a 11.5036(13)
_cell_length_b 20.834(2)
_cell_length_c 12.6003(14)
_cell_measurement_temperature 140(1)
_cell_volume 3004.7(6)
_computing_cell_refinement 'SAINT+, v. 7.66a (Bruker AXS, 2009)'
_computing_data_collection 'APEX II, v. 7.0 (Bruker AXS, 2009)'
_computing_data_reduction 'SAINT+, v. 7.66a (Bruker AXS, 2009)'
_computing_molecular_graphics 'SHELXTL, v. 6.14, (Bruker AXS, 2000)'
_computing_publication_material 'SHELXTL, v. 6.14, (Bruker AXS, 2000)'
_computing_structure_refinement 'SHELXL-97 (Sheldrick, 1997)'
_computing_structure_solution 'SHELXS-97 (Sheldrick, 1990)'
_diffrn_ambient_temperature 140(1)
_diffrn_measured_fraction_theta_full 1.000
_diffrn_measured_fraction_theta_max 0.999
_diffrn_measurement_device_type 'Bruker D8 with APEXII CCD'
_diffrn_measurement_method '\w scans'
_diffrn_radiation_monochromator graphite
_diffrn_radiation_source 'fine-focus sealed tube'
_diffrn_radiation_type MoK\a
_diffrn_radiation_wavelength 0.71073
_diffrn_reflns_av_R_equivalents 0.0623
_diffrn_reflns_av_sigmaI/netI 0.0491
_diffrn_reflns_limit_h_max 13
_diffrn_reflns_limit_h_min -13
_diffrn_reflns_limit_k_max 25
_diffrn_reflns_limit_k_min -25
_diffrn_reflns_limit_l_max 15
_diffrn_reflns_limit_l_min -15
_diffrn_reflns_number 28627
_diffrn_reflns_theta_full 25.00
_diffrn_reflns_theta_max 25.41
_diffrn_reflns_theta_min 1.90
_diffrn_standards_decay_% 0
_diffrn_standards_interval_count 0
_diffrn_standards_interval_time 0
_diffrn_standards_number 0
_exptl_absorpt_coefficient_mu 3.948
_exptl_absorpt_correction_T_max 0.5057
_exptl_absorpt_correction_T_min 0.4044
_exptl_absorpt_correction_type multi-scan
_exptl_absorpt_process_details 'SADABS v. 1 (Sheldrick, 2008)'
_exptl_crystal_colour green
_exptl_crystal_density_diffrn 1.639
_exptl_crystal_density_method 'not measured'
_exptl_crystal_description block
_exptl_crystal_F_000 1448
_exptl_crystal_size_max 0.28
_exptl_crystal_size_mid 0.28
_exptl_crystal_size_min 0.20
_refine_diff_density_max 1.720
_refine_diff_density_min -1.665
_refine_diff_density_rms 0.139
_refine_ls_extinction_method none
_refine_ls_goodness_of_fit_ref 1.123
_refine_ls_hydrogen_treatment constr
_refine_ls_matrix_type full
_refine_ls_number_parameters 328
_refine_ls_number_reflns 5531
_refine_ls_number_restraints 0
_refine_ls_restrained_S_all 1.123
_refine_ls_R_factor_all 0.0595
_refine_ls_R_factor_gt 0.0380
_refine_ls_shift/su_max 0.002
_refine_ls_shift/su_mean 0.000
_refine_ls_structure_factor_coef Fsqd
_refine_ls_weighting_details 'calc w=1/[\s^2^(Fo^2^)+(0.0463P)^2^+0.0000P] where P=(Fo^2^+2Fc^2^)/3'
_refine_ls_weighting_scheme calc
_refine_ls_wR_factor_gt 0.0863
_refine_ls_wR_factor_ref 0.0943
_reflns_number_gt 4295
_reflns_number_total 5531
_reflns_threshold_expression >2sigma(I)
_cod_data_source_file c1cc12409a.txt
_cod_data_source_block apx1185
_cod_original_sg_symbol_H-M 'P 21/c'
_cod_database_code 7106609

loop_
_symmetry_equiv_pos_as_xyz
'x, y, z'
'-x, y+1/2, -z+1/2'
'-x, -y, -z'
'x, -y-1/2, z-1/2'

loop_
_atom_site_label
_atom_site_type_symbol
_atom_site_fract_x
_atom_site_fract_y
_atom_site_fract_z
_atom_site_U_iso_or_equiv
_atom_site_adp_type
_atom_site_occupancy
_atom_site_symmetry_multiplicity
_atom_site_calc_flag
_atom_site_refinement_flags
_atom_site_disorder_assembly
_atom_site_disorder_group
U1 U 1.0000 0.0000 0.0000 0.01819(10) Uani 1 2 d S . .
I1 I 1.12651(3) 0.03958(2) 0.21227(3) 0.02786(12) Uani 1 1 d . . .
Cl1 Cl 0.6393(3) 0.14737(17) 0.5235(3) 0.1183(13) Uani 1 1 d . . .
Cl2 Cl 0.5881(3) 0.1353(3) 0.7411(3) 0.171(2) Uani 1 1 d . . .
N1 N 0.8157(4) 0.0307(2) 0.0604(4) 0.0194(10) Uani 1 1 d . . .
O1 O 0.9604(3) 0.09764(18) -0.0497(3) 0.0211(9) Uani 1 1 d . . .
C1 C 0.8813(5) 0.1429(3) -0.0541(4) 0.0208(13) Uani 1 1 d . . .
C2 C 0.7834(5) 0.1380(3) -0.0013(4) 0.0212(13) Uani 1 1 d . . .
H2 H 0.7319 0.1725 -0.0059 0.025 Uiso 1 1 calc R . .
C3 C 0.7543(5) 0.0838(3) 0.0603(4) 0.0197(12) Uani 1 1 d . . .
C4 C 0.9027(5) 0.1987(3) -0.1226(5) 0.0240(14) Uani 1 1 d . . .
C5 C 0.9574(5) 0.1874(3) -0.2155(5) 0.0312(15) Uani 1 1 d . . .
H5 H 0.9803 0.1461 -0.2323 0.037 Uiso 1 1 calc R . .
C6 C 0.9770(5) 0.2385(3) -0.2822(5) 0.0370(17) Uani 1 1 d . . .
H6 H 1.0116 0.2310 -0.3446 0.044 Uiso 1 1 calc R . .
C7 C 0.9463(6) 0.2995(4) -0.2577(6) 0.0394(18) Uani 1 1 d . . .
H7 H 0.9600 0.3334 -0.3029 0.047 Uiso 1 1 calc R . .
C8 C 0.8948(6) 0.3106(3) -0.1655(6) 0.0433(19) Uani 1 1 d . . .
H8 H 0.8750 0.3523 -0.1480 0.052 Uiso 1 1 calc R . .
C9 C 0.8718(5) 0.2600(3) -0.0976(5) 0.0312(15) Uani 1 1 d . . .
H9 H 0.8358 0.2679 -0.0360 0.037 Uiso 1 1 calc R . .
C10 C 0.6499(5) 0.0909(3) 0.1213(4) 0.0243(14) Uani 1 1 d . . .
C11 C 0.6371(5) 0.1460(3) 0.1804(5) 0.0314(16) Uani 1 1 d . . .
H11 H 0.6926 0.1784 0.1813 0.038 Uiso 1 1 calc R . .
C12 C 0.5415(6) 0.1527(4) 0.2382(5) 0.0421(18) Uani 1 1 d . . .
H12 H 0.5336 0.1893 0.2791 0.051 Uiso 1 1 calc R . .
C13 C 0.4586(6) 0.1052(4) 0.2350(6) 0.044(2) Uani 1 1 d . . .
H13 H 0.3949 0.1100 0.2744 0.053 Uiso 1 1 calc R . .
C14 C 0.4675(5) 0.0512(3) 0.1754(5) 0.0342(16) Uani 1 1 d . . .
H14 H 0.4094 0.0200 0.1727 0.041 Uiso 1 1 calc R . .
C15 C 0.5647(5) 0.0432(3) 0.1183(5) 0.0269(14) Uani 1 1 d . . .
H15 H 0.5725 0.0061 0.0785 0.032 Uiso 1 1 calc R . .
C16 C 0.7908(5) -0.0227(3) 0.1273(5) 0.0205(13) Uani 1 1 d . . .
C17 C 0.7602(5) -0.0804(3) 0.0784(5) 0.0220(13) Uani 1 1 d . . .
H17 H 0.7523 -0.0832 0.0044 0.026 Uiso 1 1 calc R . .
C18 C 0.7412(5) -0.1346(3) 0.1395(5) 0.0200(13) Uani 1 1 d . . .
C19 C 0.7531(5) -0.1277(3) 0.2488(5) 0.0230(13) Uani 1 1 d . . .
H19 H 0.7398 -0.1632 0.2905 0.028 Uiso 1 1 calc R . .
C20 C 0.7845(5) -0.0692(3) 0.3003(5) 0.0240(14) Uani 1 1 d . . .
C21 C 0.8051(5) -0.0169(3) 0.2374(5) 0.0213(14) Uani 1 1 d . . .
H21 H 0.8284 0.0221 0.2688 0.026 Uiso 1 1 calc R . .
C22 C 0.7018(5) -0.1974(3) 0.0830(5) 0.0242(14) Uani 1 1 d . . .
C23 C 0.5734(5) -0.1902(3) 0.0386(5) 0.0403(18) Uani 1 1 d . . .
H23A H 0.5262 -0.1838 0.0964 0.060 Uiso 1 1 calc R . .
H23B H 0.5483 -0.2284 0.0002 0.060 Uiso 1 1 calc R . .
H23C H 0.5652 -0.1540 -0.0086 0.060 Uiso 1 1 calc R . .
C24 C 0.7756(6) -0.2106(3) -0.0082(5) 0.0403(18) Uani 1 1 d . . .
H24A H 0.7701 -0.1748 -0.0566 0.060 Uiso 1 1 calc R . .
H24B H 0.7478 -0.2487 -0.0454 0.060 Uiso 1 1 calc R . .
H24C H 0.8556 -0.2165 0.0197 0.060 Uiso 1 1 calc R . .
C25 C 0.7121(6) -0.2549(3) 0.1591(5) 0.0359(17) Uani 1 1 d . . .
H25A H 0.7906 -0.2576 0.1927 0.054 Uiso 1 1 calc R . .
H25B H 0.6932 -0.2935 0.1197 0.054 Uiso 1 1 calc R . .
H25C H 0.6591 -0.2495 0.2126 0.054 Uiso 1 1 calc R . .
C26 C 0.7976(5) -0.0643(3) 0.4218(5) 0.0266(14) Uani 1 1 d . . .
C27 C 0.8907(6) -0.1110(3) 0.4691(5) 0.0366(17) Uani 1 1 d . . .
H27A H 0.8698 -0.1539 0.4468 0.055 Uiso 1 1 calc R . .
H27B H 0.8964 -0.1085 0.5455 0.055 Uiso 1 1 calc R . .
H27C H 0.9646 -0.0999 0.4448 0.055 Uiso 1 1 calc R . .
C28 C 0.6795(5) -0.0810(4) 0.4640(5) 0.0384(17) Uani 1 1 d . . .
H28A H 0.6209 -0.0512 0.4355 0.058 Uiso 1 1 calc R . .
H28B H 0.6876 -0.0785 0.5405 0.058 Uiso 1 1 calc R . .
H28C H 0.6568 -0.1238 0.4423 0.058 Uiso 1 1 calc R . .
C29 C 0.8326(6) 0.0028(3) 0.4599(5) 0.0371(17) Uani 1 1 d . . .
H29A H 0.9061 0.0140 0.4349 0.056 Uiso 1 1 calc R . .
H29B H 0.8398 0.0039 0.5365 0.056 Uiso 1 1 calc R . .
H29C H 0.7740 0.0330 0.4325 0.056 Uiso 1 1 calc R . .
C30 C 0.6718(8) 0.1114(6) 0.6476(8) 0.096(4) Uani 1 1 d . . .
H30A H 0.6639 0.0653 0.6391 0.115 Uiso 1 1 calc R . .
H30B H 0.7527 0.1203 0.6723 0.115 Uiso 1 1 calc R . .

loop_
_atom_site_aniso_label
_atom_site_aniso_U_11
_atom_site_aniso_U_22
_atom_site_aniso_U_33
_atom_site_aniso_U_23
_atom_site_aniso_U_13
_atom_site_aniso_U_12
U1 0.01675(16) 0.01970(17) 0.01799(17) 0.00130(14) 0.00116(12) 0.00375(14)
I1 0.0214(2) 0.0415(3) 0.0202(2) -0.00415(19) 0.00014(16) -0.00161(19)
Cl1 0.094(2) 0.133(3) 0.138(3) 0.076(2) 0.063(2) 0.046(2)
Cl2 0.118(3) 0.312(6) 0.079(2) -0.076(3) -0.0151(19) 0.091(3)
N1 0.020(3) 0.021(3) 0.017(2) 0.002(2) 0.000(2) -0.001(2)
O1 0.019(2) 0.020(2) 0.024(2) 0.0049(17) 0.0014(17) 0.0050(17)
C1 0.018(3) 0.025(3) 0.018(3) -0.003(3) -0.006(2) 0.000(3)
C2 0.013(3) 0.026(3) 0.024(3) -0.001(3) -0.003(2) 0.005(2)
C3 0.015(3) 0.027(3) 0.017(3) -0.007(3) -0.001(2) 0.001(3)
C4 0.014(3) 0.030(4) 0.026(3) 0.005(3) -0.006(2) -0.003(3)
C5 0.019(3) 0.039(4) 0.036(4) 0.005(3) 0.003(3) -0.005(3)
C6 0.029(4) 0.044(5) 0.037(4) 0.018(3) 0.002(3) -0.004(3)
C7 0.027(4) 0.039(4) 0.049(5) 0.021(4) -0.012(3) -0.001(3)
C8 0.031(4) 0.031(4) 0.063(5) 0.006(4) -0.020(4) 0.001(3)
C9 0.033(4) 0.028(4) 0.031(4) 0.002(3) -0.009(3) 0.004(3)
C10 0.015(3) 0.038(4) 0.019(3) 0.007(3) -0.002(2) 0.000(3)
C11 0.017(3) 0.051(4) 0.026(3) -0.008(3) 0.000(3) 0.001(3)
C12 0.029(4) 0.058(5) 0.039(4) -0.017(4) 0.003(3) 0.010(4)
C13 0.020(4) 0.075(6) 0.037(4) -0.001(4) 0.005(3) 0.004(4)
C14 0.016(3) 0.046(4) 0.040(4) 0.003(3) 0.003(3) -0.001(3)
C15 0.019(3) 0.031(4) 0.030(4) 0.004(3) 0.000(3) 0.004(3)
C16 0.016(3) 0.025(3) 0.021(3) -0.002(3) 0.003(2) -0.003(2)
C17 0.017(3) 0.028(3) 0.021(3) 0.001(3) 0.001(2) -0.001(3)
C18 0.012(3) 0.024(3) 0.023(3) -0.001(3) -0.001(2) 0.003(2)
C19 0.019(3) 0.020(3) 0.030(4) 0.006(3) 0.003(3) 0.000(3)
C20 0.018(3) 0.031(4) 0.022(3) 0.006(3) -0.001(2) -0.001(3)
C21 0.015(3) 0.026(4) 0.022(3) -0.004(3) -0.002(2) 0.001(2)
C22 0.026(3) 0.026(3) 0.020(3) 0.003(3) -0.002(3) -0.001(3)
C23 0.030(4) 0.039(4) 0.048(4) -0.009(4) -0.017(3) -0.005(3)
C24 0.050(4) 0.034(4) 0.039(4) -0.012(3) 0.012(3) -0.008(3)
C25 0.048(4) 0.020(3) 0.038(4) -0.001(3) -0.004(3) -0.012(3)
C26 0.030(3) 0.031(4) 0.019(3) 0.001(3) 0.003(3) -0.005(3)
C27 0.049(4) 0.033(4) 0.026(4) 0.000(3) -0.008(3) -0.006(3)
C28 0.040(4) 0.050(5) 0.027(4) 0.001(3) 0.010(3) -0.001(4)
C29 0.057(5) 0.032(4) 0.021(3) -0.001(3) 0.002(3) -0.008(4)
C30 0.065(7) 0.125(10) 0.100(8) 0.032(7) 0.014(6) 0.024(7)

loop_
_atom_type_symbol
_atom_type_description
_atom_type_scat_dispersion_real
_atom_type_scat_dispersion_imag
_atom_type_scat_source
C C 0.0033 0.0016 'International Tables Vol C Tables 4.2.6.8 and 6.1.1.4'
H H 0.0000 0.0000 'International Tables Vol C Tables 4.2.6.8 and 6.1.1.4'
O O 0.0106 0.0060 'International Tables Vol C Tables 4.2.6.8 and 6.1.1.4'
I I -0.4742 1.8119 'International Tables Vol C Tables 4.2.6.8 and 6.1.1.4'
U U -9.6767 9.6646 'International Tables Vol C Tables 4.2.6.8 and 6.1.1.4'
N N 0.0061 0.0033 'International Tables Vol C Tables 4.2.6.8 and 6.1.1.4'
Cl Cl 0.1484 0.1585 'International Tables Vol C Tables 4.2.6.8 and 6.1.1.4'

loop_
_geom_angle_atom_site_label_1
_geom_angle_atom_site_label_2
_geom_angle_atom_site_label_3
_geom_angle
_geom_angle_site_symmetry_1
_geom_angle_site_symmetry_3
_geom_angle_publ_flag
O1 U1 O1 180.0 3_755 . ?
O1 U1 N1 108.94(15) 3_755 . ?
O1 U1 N1 71.06(15) . . ?
O1 U1 N1 71.06(15) 3_755 3_755 ?
O1 U1 N1 108.94(15) . 3_755 ?
N1 U1 N1 180.0 . 3_755 ?
O1 U1 I1 86.08(10) 3_755 . ?
O1 U1 I1 93.92(10) . . ?
N1 U1 I1 90.53(11) . . ?
N1 U1 I1 89.48(11) 3_755 . ?
O1 U1 I1 93.92(10) 3_755 3_755 ?
O1 U1 I1 86.08(10) . 3_755 ?
N1 U1 I1 89.48(11) . 3_755 ?
N1 U1 I1 90.52(11) 3_755 3_755 ?
I1 U1 I1 180.0 . 3_755 ?
O1 U1 C16 98.25(15) 3_755 3_755 ?
O1 U1 C16 81.75(15) . 3_755 ?
N1 U1 C16 152.56(16) . 3_755 ?
N1 U1 C16 27.44(16) 3_755 3_755 ?
I1 U1 C16 95.01(11) . 3_755 ?
I1 U1 C16 84.99(11) 3_755 3_755 ?
O1 U1 C16 81.75(15) 3_755 . ?
O1 U1 C16 98.25(15) . . ?
N1 U1 C16 27.44(16) . . ?
N1 U1 C16 152.56(16) 3_755 . ?
I1 U1 C16 84.99(11) . . ?
I1 U1 C16 95.01(11) 3_755 . ?
C16 U1 C16 180.0 3_755 . ?
C3 N1 C16 120.8(5) . . ?
C3 N1 U1 135.6(4) . . ?
C16 N1 U1 102.3(3) . . ?
C1 O1 U1 144.7(4) . . ?
O1 C1 C2 121.9(5) . . ?
O1 C1 C4 115.8(5) . . ?
C2 C1 C4 122.3(5) . . ?
C1 C2 C3 125.0(5) . . ?
N1 C3 C2 120.7(5) . . ?
N1 C3 C10 122.9(5) . . ?
C2 C3 C10 116.5(5) . . ?
C9 C4 C5 119.9(6) . . ?
C9 C4 C1 122.3(6) . . ?
C5 C4 C1 117.8(6) . . ?
C6 C5 C4 119.2(7) . . ?
C7 C6 C5 121.1(7) . . ?
C6 C7 C8 119.4(7) . . ?
C7 C8 C9 121.0(7) . . ?
C4 C9 C8 119.4(7) . . ?
C15 C10 C11 119.6(6) . . ?
C15 C10 C3 121.0(6) . . ?
C11 C10 C3 119.5(5) . . ?
C12 C11 C10 120.0(6) . . ?
C13 C12 C11 119.9(7) . . ?
C14 C13 C12 121.4(6) . . ?
C13 C14 C15 119.4(6) . . ?
C10 C15 C14 119.8(6) . . ?
C17 C16 C21 121.5(6) . . ?
C17 C16 N1 117.9(5) . . ?
C21 C16 N1 120.5(5) . . ?
C17 C16 U1 94.5(3) . . ?
C21 C16 U1 119.4(4) . . ?
N1 C16 U1 50.3(3) . . ?
C16 C17 C18 120.3(5) . . ?
C19 C18 C17 117.5(5) . . ?
C19 C18 C22 123.2(5) . . ?
C17 C18 C22 119.3(5) . . ?
C18 C19 C20 123.1(5) . . ?
C21 C20 C19 117.9(5) . . ?
C21 C20 C26 121.1(5) . . ?
C19 C20 C26 120.9(5) . . ?
C20 C21 C16 119.6(5) . . ?
C24 C22 C25 108.5(5) . . ?
C24 C22 C23 109.4(5) . . ?
C25 C22 C23 108.5(5) . . ?
C24 C22 C18 110.0(5) . . ?
C25 C22 C18 112.0(5) . . ?
C23 C22 C18 108.4(5) . . ?
C29 C26 C27 108.0(5) . . ?
C29 C26 C20 112.0(5) . . ?
C27 C26 C20 110.2(5) . . ?
C29 C26 C28 108.2(5) . . ?
C27 C26 C28 109.2(5) . . ?
C20 C26 C28 109.2(5) . . ?
Cl2 C30 Cl1 114.7(6) . . ?

loop_
_geom_bond_atom_site_label_1
_geom_bond_atom_site_label_2
_geom_bond_distance
_geom_bond_site_symmetry_2
_geom_bond_publ_flag
U1 O1 2.163(4) 3_755 ?
U1 O1 2.163(4) . ?
U1 N1 2.409(5) . ?
U1 N1 2.409(5) 3_755 ?
U1 I1 3.0288(5) . ?
U1 I1 3.0288(5) 3_755 ?
U1 C16 3.060(6) 3_755 ?
U1 C16 3.060(6) . ?
Cl1 C30 1.741(10) . ?
Cl2 C30 1.671(10) . ?
N1 C3 1.313(7) . ?
N1 C16 1.443(7) . ?
O1 C1 1.308(6) . ?
C1 C2 1.368(8) . ?
C1 C4 1.483(8) . ?
C2 C3 1.429(8) . ?
C3 C10 1.496(8) . ?
C4 C9 1.370(8) . ?
C4 C5 1.404(8) . ?
C5 C6 1.389(9) . ?
C6 C7 1.363(10) . ?
C7 C8 1.375(10) . ?
C8 C9 1.399(9) . ?
C10 C15 1.393(8) . ?
C10 C11 1.384(9) . ?
C11 C12 1.386(8) . ?
C12 C13 1.372(10) . ?
C13 C14 1.362(10) . ?
C14 C15 1.400(8) . ?
C16 C17 1.380(8) . ?
C16 C21 1.386(8) . ?
C17 C18 1.396(8) . ?
C18 C19 1.378(8) . ?
C18 C22 1.535(8) . ?
C19 C20 1.410(8) . ?
C20 C21 1.383(8) . ?
C20 C26 1.526(8) . ?
C22 C24 1.521(8) . ?
C22 C25 1.531(8) . ?
C22 C23 1.533(8) . ?
C26 C29 1.521(8) . ?
C26 C27 1.523(9) . ?
C26 C28 1.547(8) . ?
